data_4345506
loop_
_publ_author_name
'Li, Zhi'
'Pierri, Agustin E.'
'Huang, Po-Ju'
'Wu, Guang'
'Iretskii, Alexei V.'
'Ford, Peter C.'

_publ_section_title
;
 Dinuclear PhotoCORMs: Dioxygen-Assisted Carbon Monoxide Uncaging from
 Long-Wavelength-Absorbing Metal--Metal-Bonded Carbonyl Complexes
;
_journal_name_full 'Inorganic Chemistry'
_journal_paper_doi 10.1021/acs.inorgchem.6b03138
_journal_year 2017
_chemical_formula_sum 'C21.5 H9 Ce Cl Mn N2 O9'
_chemical_formula_weight 669.82
_space_group_crystal_system triclinic
_space_group_IT_number 2
_space_group_name_Hall '-P 1'
_space_group_name_H-M_alt 'P -1'
_symmetry_space_group_name_Hall '-P 1'
_symmetry_space_group_name_H-M 'P -1'
_atom_sites_solution_hydrogens geom
_audit_creation_method SHELXL-2014/7
_cell_angle_alpha 111.712(8)
_cell_angle_beta 90.526(8)
_cell_angle_gamma 114.312(8)
_cell_formula_units_Z 2
_cell_length_a 9.888(3)
_cell_length_b 10.582(3)
_cell_length_c 12.887(4)
_cell_measurement_reflns_used 922
_cell_measurement_temperature 99(2)
_cell_measurement_theta_max 30
_cell_measurement_theta_min 3
_cell_volume 1120.7(6)
_computing_structure_refinement 'SHELXL-2014/7 (Sheldrick, 2014)'
_diffrn_ambient_temperature 99(2)
_diffrn_measured_fraction_theta_full 0.983
_diffrn_measured_fraction_theta_max 0.955
_diffrn_measurement_device_type 'Bruker Kappa Apex II'
_diffrn_radiation_type MoK\a
_diffrn_radiation_wavelength 0.71073
_diffrn_reflns_av_R_equivalents 0.0351
_diffrn_reflns_av_unetI/netI 0.0632
_diffrn_reflns_Laue_measured_fraction_full 0.983
_diffrn_reflns_Laue_measured_fraction_max 0.955
_diffrn_reflns_limit_h_max 12
_diffrn_reflns_limit_h_min -13
_diffrn_reflns_limit_k_max 14
_diffrn_reflns_limit_k_min -14
_diffrn_reflns_limit_l_max 17
_diffrn_reflns_limit_l_min -16
_diffrn_reflns_number 8923
_diffrn_reflns_point_group_measured_fraction_full 0.983
_diffrn_reflns_point_group_measured_fraction_max 0.955
_diffrn_reflns_theta_full 25.242
_diffrn_reflns_theta_max 28.467
_diffrn_reflns_theta_min 1.733
_exptl_absorpt_coefficient_mu 2.745
_exptl_absorpt_correction_T_max 0.7457
_exptl_absorpt_correction_T_min 0.5102
_exptl_absorpt_correction_type multi-scan
_exptl_absorpt_process_details sadabs
_exptl_crystal_colour dark_red
_exptl_crystal_density_diffrn 1.985
_exptl_crystal_description plate
_exptl_crystal_F_000 648
_exptl_crystal_size_max 0.150
_exptl_crystal_size_mid 0.150
_exptl_crystal_size_min 0.050
_refine_diff_density_max 2.620
_refine_diff_density_min -2.563
_refine_diff_density_rms 0.262
_refine_ls_extinction_coef 0.0223(17)
_refine_ls_extinction_expression Fc^*^=kFc[1+0.001xFc^2^\l^3^/sin(2\q)]^-1/4^
_refine_ls_extinction_method 'SHELXL-2014/7 (Sheldrick 2014'
_refine_ls_goodness_of_fit_ref 1.053
_refine_ls_hydrogen_treatment constr
_refine_ls_matrix_type full
_refine_ls_number_parameters 321
_refine_ls_number_reflns 5413
_refine_ls_number_restraints 2
_refine_ls_restrained_S_all 1.053
_refine_ls_R_factor_all 0.0728
_refine_ls_R_factor_gt 0.0603
_refine_ls_shift/su_max 0.000
_refine_ls_shift/su_mean 0.000
_refine_ls_structure_factor_coef Fsqd
_refine_ls_weighting_details 'w=1/[\s^2^(Fo^2^)+(0.0739P)^2^+16.4591P] where P=(Fo^2^+2Fc^2^)/3'
_refine_ls_weighting_scheme calc
_refine_ls_wR_factor_gt 0.1602
_refine_ls_wR_factor_ref 0.1690
_reflns_Friedel_coverage 0.000
_reflns_number_gt 4599
_reflns_number_total 5413
_reflns_threshold_expression 'I > 2\s(I)'
_cod_data_source_file ic6b03138_si_005.cif
_cod_data_source_block 05052016_0m
_cod_original_cell_volume 1120.8(6)
_cod_original_formula_sum 'C21.50 H9 Ce Cl Mn N2 O9'
_cod_database_code 4345506
_shelx_shelxl_version_number 2014/7
_shelx_space_group_comment
;
The symmetry employed for this shelxl refinement is uniquely defined
by the following loop, which should always be used as a source of
symmetry information in preference to the above space-group names.
They are only intended as comments.
;
_shelx_estimated_absorpt_t_min 0.684
_shelx_estimated_absorpt_t_max 0.875

loop_
_space_group_symop_operation_xyz
'x, y, z'
'-x, -y, -z'

loop_
_atom_site_label
_atom_site_type_symbol
_atom_site_fract_x
_atom_site_fract_y
_atom_site_fract_z
_atom_site_U_iso_or_equiv
_atom_site_adp_type
_atom_site_occupancy
_atom_site_site_symmetry_order
_atom_site_calc_flag
_atom_site_refinement_flags_posn
_atom_site_refinement_flags_adp
_atom_site_refinement_flags_occupancy
_atom_site_disorder_assembly
_atom_site_disorder_group
C1 C 0.8362(11) 0.0342(11) 0.9685(8) 0.0333(19) Uani 1 1 d . . . . .
C2 C 0.7886(12) -0.1806(11) 0.7735(8) 0.037(2) Uani 1 1 d . . . . .
C3 C 0.5770(10) -0.1097(10) 0.8478(8) 0.0326(19) Uani 1 1 d . . . . .
C4 C 0.7756(13) -0.2011(12) 0.5392(9) 0.044(2) Uani 1 1 d . . . . .
C5 C 0.4972(12) -0.3401(11) 0.6041(9) 0.038(2) Uani 1 1 d . . . . .
C6 C 0.4648(13) -0.0770(12) 0.6504(9) 0.042(2) Uani 1 1 d . . . . .
C7 C 0.7331(13) 0.0528(13) 0.5847(9) 0.044(2) Uani 1 1 d . . . . .
C8 C 0.4990(12) -0.2413(12) 0.4259(9) 0.042(2) Uani 1 1 d . . . . .
C9 C 0.6332(10) 0.2201(11) 0.8998(7) 0.0321(19) Uani 1 1 d . . . . .
H9 H 0.5479 0.1444 0.9107 0.039 Uiso 1 1 calc R U . . .
C10 C 0.6370(11) 0.3596(11) 0.9243(8) 0.0328(19) Uani 1 1 d . . . . .
H10 H 0.5539 0.3766 0.9501 0.039 Uiso 1 1 calc R U . . .
C11 C 0.7590(11) 0.4758(11) 0.9123(7) 0.0307(18) Uani 1 1 d . . . . .
C12 C 0.8817(11) 0.4475(11) 0.8735(7) 0.0320(19) Uani 1 1 d . . . . .
C13 C 1.0155(11) 0.5559(11) 0.8568(8) 0.035(2) Uani 1 1 d . . . . .
H13 H 1.0244 0.6536 0.8695 0.042 Uiso 1 1 calc R U . . .
C14 C 1.1309(11) 0.5201(11) 0.8226(8) 0.035(2) Uani 1 1 d . . . . .
H14 H 1.2194 0.5938 0.8129 0.043 Uiso 1 1 calc R U . . .
C15 C 1.1194(11) 0.3712(10) 0.8009(7) 0.0317(19) Uani 1 1 d . . . . .
C16 C 1.2373(11) 0.3330(12) 0.7685(9) 0.038(2) Uani 1 1 d . . . . .
H16 H 1.3293 0.4043 0.7604 0.046 Uiso 1 1 calc R U . . .
C17 C 1.2142(12) 0.1864(12) 0.7486(9) 0.037(2) Uani 1 1 d . . . . .
H17 H 1.2913 0.1561 0.7264 0.044 Uiso 1 1 calc R U . . .
C18 C 1.0760(11) 0.0823(12) 0.7615(8) 0.037(2) Uani 1 1 d . . . . .
H18 H 1.0625 -0.0173 0.7472 0.044 Uiso 1 1 calc R U . . .
C19 C 0.9852(10) 0.2624(10) 0.8134(8) 0.0305(18) Uani 1 1 d . . . . .
C20 C 0.8691(10) 0.3014(10) 0.8508(7) 0.0300(18) Uani 1 1 d . . . . .
C21 C 0.7626(13) 0.6263(12) 0.9432(8) 0.040(2) Uani 1 1 d . . . . .
H21 H 0.8560 0.7102 0.9520 0.048 Uiso 1 1 calc R U . . .
Ce1 Ce 0.60731(4) -0.15063(4) 0.58171(3) 0.01478(17) Uani 1 1 d . . . . .
C22 C 1.044(2) 0.5053(17) 0.4319(12) 0.056(6) Uiso 0.5 1 d D . P A 1
Cl1 Cl 0.8873(7) 0.3241(7) 0.3769(5) 0.0534(14) Uiso 0.5 1 d D . P A 1
Cl2 Cl 0.9109(9) 0.4220(10) 0.4182(7) 0.074(2) Uiso 0.5 1 d . . P B 2
Mn2 Mn 0.76342(16) -0.00870(15) 0.82506(11) 0.0299(3) Uani 1 1 d . . . . .
N1 N 0.7458(9) 0.1864(9) 0.8609(6) 0.0308(16) Uani 1 1 d . . . . .
N2 N 0.9639(9) 0.1185(9) 0.7928(6) 0.0325(16) Uani 1 1 d . . . . .
O1 O 0.8745(9) 0.0519(9) 1.0597(6) 0.0467(18) Uani 1 1 d . . . . .
O2 O 0.8038(10) -0.2893(9) 0.7451(7) 0.0497(19) Uani 1 1 d . . . . .
O3 O 0.4617(9) -0.1711(9) 0.8680(7) 0.0490(19) Uani 1 1 d . . . . .
O4 O 0.8776(10) -0.2272(12) 0.5164(7) 0.061(2) Uani 1 1 d . . . . .
O5 O 0.4343(10) -0.4467(9) 0.6200(7) 0.053(2) Uani 1 1 d . . . . .
O6 O 0.3792(11) -0.0320(10) 0.6911(7) 0.056(2) Uani 1 1 d . . . . .
O7 O 0.8084(10) 0.1709(9) 0.5851(7) 0.055(2) Uani 1 1 d . . . . .
O8 O 0.4360(9) -0.2967(9) 0.3355(6) 0.0463(18) Uani 1 1 d . . . . .
O9 O 0.6501(11) 0.6475(11) 0.9578(8) 0.060(2) Uani 1 1 d . . . . .

loop_
_atom_site_aniso_label
_atom_site_aniso_U_11
_atom_site_aniso_U_22
_atom_site_aniso_U_33
_atom_site_aniso_U_23
_atom_site_aniso_U_13
_atom_site_aniso_U_12
C1 0.035(5) 0.029(4) 0.029(5) 0.012(4) 0.000(4) 0.009(4)
C2 0.047(5) 0.030(5) 0.032(5) 0.011(4) 0.006(4) 0.017(4)
C3 0.030(4) 0.029(4) 0.029(4) 0.011(4) 0.005(3) 0.004(4)
C4 0.049(6) 0.038(5) 0.033(5) 0.009(4) 0.004(4) 0.013(5)
C5 0.043(5) 0.028(5) 0.036(5) 0.007(4) 0.007(4) 0.014(4)
C6 0.050(6) 0.039(5) 0.032(5) 0.009(4) -0.002(4) 0.019(5)
C7 0.054(6) 0.041(6) 0.029(5) 0.012(4) 0.000(4) 0.015(5)
C8 0.044(6) 0.030(5) 0.043(6) 0.014(4) 0.006(5) 0.011(4)
C9 0.031(4) 0.035(5) 0.024(4) 0.010(3) 0.004(3) 0.010(4)
C10 0.036(5) 0.036(5) 0.024(4) 0.008(3) 0.006(3) 0.017(4)
C11 0.035(4) 0.033(4) 0.024(4) 0.012(3) 0.003(3) 0.014(4)
C12 0.035(5) 0.035(5) 0.020(4) 0.007(3) 0.003(3) 0.014(4)
C13 0.038(5) 0.030(4) 0.030(5) 0.010(4) 0.000(4) 0.012(4)
C14 0.033(5) 0.038(5) 0.030(5) 0.013(4) 0.003(4) 0.011(4)
C15 0.036(5) 0.031(4) 0.023(4) 0.009(3) 0.003(3) 0.013(4)
C16 0.034(5) 0.045(6) 0.036(5) 0.022(4) 0.008(4) 0.012(4)
C17 0.038(5) 0.041(5) 0.037(5) 0.018(4) 0.014(4) 0.020(4)
C18 0.041(5) 0.035(5) 0.034(5) 0.012(4) 0.007(4) 0.019(4)
C19 0.029(4) 0.032(4) 0.026(4) 0.011(3) 0.002(3) 0.011(4)
C20 0.031(4) 0.032(4) 0.018(4) 0.006(3) 0.002(3) 0.010(4)
C21 0.047(6) 0.043(5) 0.029(5) 0.015(4) 0.011(4) 0.020(5)
Ce1 0.0189(2) 0.0111(2) 0.0073(2) 0.00070(13) -0.00081(13) 0.00313(14)
Mn2 0.0333(7) 0.0255(6) 0.0246(7) 0.0082(5) 0.0035(5) 0.0092(5)
N1 0.033(4) 0.032(4) 0.019(3) 0.006(3) 0.003(3) 0.011(3)
N2 0.038(4) 0.035(4) 0.023(4) 0.011(3) 0.003(3) 0.015(3)
O1 0.053(5) 0.045(4) 0.033(4) 0.013(3) -0.002(3) 0.016(4)
O2 0.069(5) 0.035(4) 0.048(5) 0.016(3) 0.012(4) 0.027(4)
O3 0.043(4) 0.039(4) 0.045(4) 0.015(3) 0.005(3) 0.003(3)
O4 0.056(5) 0.077(6) 0.045(5) 0.014(4) 0.016(4) 0.036(5)
O5 0.059(5) 0.031(4) 0.058(5) 0.014(4) 0.020(4) 0.012(4)
O6 0.065(5) 0.059(5) 0.049(5) 0.011(4) 0.011(4) 0.042(5)
O7 0.061(5) 0.040(4) 0.046(5) 0.018(4) -0.002(4) 0.005(4)
O8 0.054(4) 0.044(4) 0.025(3) 0.007(3) -0.008(3) 0.014(4)
O9 0.063(5) 0.060(5) 0.077(6) 0.038(5) 0.037(5) 0.037(5)

loop_
_atom_type_symbol
_atom_type_description
_atom_type_scat_dispersion_real
_atom_type_scat_dispersion_imag
_atom_type_scat_source
C C 0.0033 0.0016 'International Tables Vol C Tables 4.2.6.8 and 6.1.1.4'
O O 0.0106 0.0060 'International Tables Vol C Tables 4.2.6.8 and 6.1.1.4'
Mn Mn 0.3368 0.7283 'International Tables Vol C Tables 4.2.6.8 and 6.1.1.4'
Ce Ce -0.2486 2.6331 'International Tables Vol C Tables 4.2.6.8 and 6.1.1.4'
Cl Cl 0.1484 0.1585 'International Tables Vol C Tables 4.2.6.8 and 6.1.1.4'
N N 0.0061 0.0033 'International Tables Vol C Tables 4.2.6.8 and 6.1.1.4'
H H 0.0000 0.0000 'International Tables Vol C Tables 4.2.6.8 and 6.1.1.4'

loop_
_geom_angle_atom_site_label_1
_geom_angle_atom_site_label_2
_geom_angle_atom_site_label_3
_geom_angle
_geom_angle_site_symmetry_3
O1 C1 Mn2 175.1(9) .
O2 C2 Mn2 177.3(9) .
O3 C3 Mn2 176.5(9) .
O4 C4 Ce1 178.2(10) .
O5 C5 Ce1 178.2(9) .
O6 C6 Ce1 179.4(10) .
O7 C7 Ce1 178.7(11) .
O8 C8 Ce1 178.5(9) .
N1 C9 C10 122.7(9) .
C9 C10 C11 121.6(9) .
C10 C11 C12 118.1(9) .
C10 C11 C21 120.5(9) .
C12 C11 C21 121.4(9) .
C20 C12 C11 116.7(9) .
C20 C12 C13 118.7(9) .
C11 C12 C13 124.7(9) .
C14 C13 C12 120.6(9) .
C13 C14 C15 120.9(9) .
C16 C15 C19 119.5(9) .
C16 C15 C14 121.9(9) .
C19 C15 C14 118.5(9) .
C17 C16 C15 117.4(9) .
C16 C17 C18 120.1(9) .
N2 C18 C17 122.6(9) .
N2 C19 C20 117.6(9) .
N2 C19 C15 122.3(9) .
C20 C19 C15 120.1(9) .
N1 C20 C19 114.3(8) .
N1 C20 C12 124.5(9) .
C19 C20 C12 121.2(9) .
O9 C21 C11 122.8(10) .
C8 Ce1 C6 95.4(4) .
C8 Ce1 C4 94.7(5) .
C6 Ce1 C4 169.7(4) .
C8 Ce1 C7 95.9(4) .
C6 Ce1 C7 88.8(5) .
C4 Ce1 C7 87.8(5) .
C8 Ce1 C5 93.1(4) .
C6 Ce1 C5 90.0(5) .
C4 Ce1 C5 91.8(5) .
C7 Ce1 C5 171.0(4) .
C8 Ce1 Mn2 177.7(3) .
C6 Ce1 Mn2 82.3(3) .
C4 Ce1 Mn2 87.6(3) .
C7 Ce1 Mn2 84.4(3) .
C5 Ce1 Mn2 86.6(3) .
Cl1 C22 C22 76.9(8) 2_766
C1 Mn2 C3 88.2(4) .
C1 Mn2 C2 90.5(4) .
C3 Mn2 C2 91.0(5) .
C1 Mn2 N1 96.4(4) .
C3 Mn2 N1 94.6(4) .
C2 Mn2 N1 171.3(4) .
C1 Mn2 N2 96.0(4) .
C3 Mn2 N2 173.3(4) .
C2 Mn2 N2 94.2(4) .
N1 Mn2 N2 79.8(3) .
C1 Mn2 Ce1 167.4(3) .
C3 Mn2 Ce1 83.8(3) .
C2 Mn2 Ce1 80.0(3) .
N1 Mn2 Ce1 94.0(2) .
N2 Mn2 Ce1 93.0(2) .
C9 N1 C20 116.4(8) .
C9 N1 Mn2 128.3(7) .
C20 N1 Mn2 115.1(6) .
C18 N2 C19 118.0(9) .
C18 N2 Mn2 128.7(7) .
C19 N2 Mn2 113.2(6) .

loop_
_geom_bond_atom_site_label_1
_geom_bond_atom_site_label_2
_geom_bond_distance
_geom_bond_site_symmetry_2
C1 O1 1.153(12) .
C1 Mn2 1.797(9) .
C2 O2 1.145(12) .
C2 Mn2 1.815(10) .
C3 O3 1.145(12) .
C3 Mn2 1.801(9) .
C4 O4 1.164(14) .
C4 Ce1 1.972(12) .
C5 O5 1.138(13) .
C5 Ce1 1.982(11) .
C6 O6 1.172(14) .
C6 Ce1 1.948(12) .
C7 O7 1.160(14) .
C7 Ce1 1.979(12) .
C8 O8 1.127(13) .
C8 Ce1 1.946(11) .
C9 N1 1.351(12) .
C9 C10 1.374(14) .
C10 C11 1.384(14) .
C11 C12 1.418(13) .
C11 C21 1.477(14) .
C12 C20 1.413(13) .
C12 C13 1.432(14) .
C13 C14 1.372(14) .
C14 C15 1.449(14) .
C15 C16 1.404(14) .
C15 C19 1.412(13) .
C16 C17 1.392(15) .
C17 C18 1.418(14) .
C18 N2 1.335(13) .
C19 N2 1.367(12) .
C19 C20 1.405(13) .
C20 N1 1.372(12) .
C21 O9 1.225(13) .
Ce1 Mn2 2.9985(16) .
C22 Cl1 1.762(9) .
C22 C22 1.98(4) 2_766
Cl2 Cl2 2.288(17) 2_766
Mn2 N1 2.024(8) .
Mn2 N2 2.036(9) .
